data_2239182
loop_
_publ_author_name
'Wu, Jinglan'
'Chen, Chen'

_publ_section_title
;
 (<i>E</i>)-2-Methyl-3-phenylselanyl-4-(phenylsulfinyl)oct-3-en-2-ol
;
_journal_issue 1
_journal_name_full 'Acta Crystallographica Section E'
_journal_page_first o8
_journal_paper_doi 10.1107/S1600536813032182
_journal_volume 70
_journal_year 2014
_chemical_formula_iupac 'C21 H26 O2 S Se'
_chemical_formula_moiety 'C21 H26 O2 S Se'
_chemical_formula_sum 'C21 H26 O2 S Se'
_chemical_formula_weight 421.44
_chemical_name_systematic
;
(<i>E</i>)-2-Methyl-3-phenylselanyl-4-(phenylsulfinyl)oct-3-en-2-ol
;
_space_group_IT_number 14
_symmetry_cell_setting monoclinic
_symmetry_space_group_name_Hall '-P 2ybc'
_symmetry_space_group_name_H-M 'P 1 21/c 1'
_atom_sites_solution_hydrogens geom
_atom_sites_solution_primary direct
_atom_sites_solution_secondary difmap
_audit_creation_method SHELXL-97
_cell_angle_alpha 90.00
_cell_angle_beta 100.280(4)
_cell_angle_gamma 90.00
_cell_formula_units_Z 4
_cell_length_a 12.869(3)
_cell_length_b 19.445(4)
_cell_length_c 8.3702(18)
_cell_measurement_reflns_used 2566
_cell_measurement_temperature 293(2)
_cell_measurement_theta_max 46.27
_cell_measurement_theta_min 5.28
_cell_volume 2060.9(8)
_computing_cell_refinement 'SAINT (Bruker, 2001)'
_computing_data_collection 'SMART (Bruker, 2001)'
_computing_data_reduction 'SAINT (Bruker, 2001)'
_computing_molecular_graphics 'SHELXTL (Sheldrick, 2008)'
_computing_publication_material 'SHELXTL (Sheldrick, 2008)'
_computing_structure_refinement 'SHELXL97 (Sheldrick, 2008)'
_computing_structure_solution 'SHELXS97 (Sheldrick, 2008)'
_diffrn_ambient_temperature 293(2)
_diffrn_measured_fraction_theta_full 0.995
_diffrn_measured_fraction_theta_max 0.995
_diffrn_measurement_device_type 'Bruker SMART CCD'
_diffrn_measurement_method \w
_diffrn_radiation_monochromator graphite
_diffrn_radiation_source 'fine-focus sealed tube'
_diffrn_radiation_type MoK\a
_diffrn_radiation_wavelength 0.71073
_diffrn_reflns_av_R_equivalents 0.1295
_diffrn_reflns_av_sigmaI/netI 0.1057
_diffrn_reflns_limit_h_max 15
_diffrn_reflns_limit_h_min -15
_diffrn_reflns_limit_k_max 23
_diffrn_reflns_limit_k_min -23
_diffrn_reflns_limit_l_max 10
_diffrn_reflns_limit_l_min -7
_diffrn_reflns_number 11048
_diffrn_reflns_theta_full 25.99
_diffrn_reflns_theta_max 25.99
_diffrn_reflns_theta_min 1.61
_diffrn_standards_interval_count 200
_diffrn_standards_interval_time 120
_diffrn_standards_number 3
_exptl_absorpt_coefficient_mu 1.934
_exptl_absorpt_correction_T_max 1.00000
_exptl_absorpt_correction_T_min 0.58972
_exptl_absorpt_correction_type multi-scan
_exptl_absorpt_process_details '(SADABS; Bruker, 2001)'
_exptl_crystal_colour colorless
_exptl_crystal_density_diffrn 1.358
_exptl_crystal_density_method 'not measured'
_exptl_crystal_description block
_exptl_crystal_F_000 872
_exptl_crystal_size_max 0.49
_exptl_crystal_size_mid 0.20
_exptl_crystal_size_min 0.05
_refine_diff_density_max 1.993
_refine_diff_density_min -0.560
_refine_ls_extinction_method none
_refine_ls_goodness_of_fit_ref 1.013
_refine_ls_hydrogen_treatment mixed
_refine_ls_matrix_type full
_refine_ls_number_parameters 233
_refine_ls_number_reflns 4029
_refine_ls_number_restraints 1
_refine_ls_restrained_S_all 1.013
_refine_ls_R_factor_all 0.1131
_refine_ls_R_factor_gt 0.0859
_refine_ls_shift/su_max 0.000
_refine_ls_shift/su_mean 0.000
_refine_ls_structure_factor_coef Fsqd
_refine_ls_weighting_details 'calc w=1/[\s^2^(Fo^2^)+(0.1331P)^2^] where P=(Fo^2^+2Fc^2^)/3'
_refine_ls_weighting_scheme calc
_refine_ls_wR_factor_gt 0.2189
_refine_ls_wR_factor_ref 0.2302
_reflns_number_gt 2554
_reflns_number_total 4029
_reflns_threshold_expression I>2\s(I)
_cod_data_source_file hb7167sup1.cif
_cod_data_source_block I
_cod_original_cell_volume 2061.0(8)
_cod_original_sg_symbol_H-M 'P 21/c'
_cod_database_code 2239182
_cod_database_fobs_code 2239182

loop_
_symmetry_equiv_pos_as_xyz
'x, y, z'
'-x, y+1/2, -z+1/2'
'-x, -y, -z'
'x, -y-1/2, z-1/2'

loop_
_atom_site_type_symbol
_atom_site_label
_atom_site_fract_x
_atom_site_fract_y
_atom_site_fract_z
_atom_site_U_iso_or_equiv
_atom_site_adp_type
_atom_site_calc_flag
_atom_site_refinement_flags
_atom_site_occupancy
_atom_site_symmetry_multiplicity
Se Se 0.75777(6) 0.20048(3) 0.48905(9) 0.0587(3) Uani d . 1 1
S S 0.58519(11) -0.00576(8) 0.36854(17) 0.0387(4) Uani d . 1 1
O O1 0.7008(3) 0.0066(2) 0.6746(5) 0.0426(10) Uani d D 1 1
O O2 0.4924(3) -0.0048(2) 0.2318(5) 0.0492(11) Uani d . 1 1
C C1 0.7020(4) 0.1084(3) 0.5070(7) 0.0386(13) Uani d . 1 1
C C2 0.6377(4) 0.0827(3) 0.3772(7) 0.0373(13) Uani d . 1 1
C C3 0.5957(5) 0.1213(3) 0.2208(7) 0.0491(15) Uani d . 1 1
H H3A 0.5782 0.0886 0.1325 0.059 Uiso calc R 1 1
H H3B 0.6504 0.1516 0.1951 0.059 Uiso calc R 1 1
C C4 0.4977(6) 0.1639(4) 0.2346(8) 0.0600(18) Uani d . 1 1
H H4A 0.4414 0.1332 0.2520 0.072 Uiso calc R 1 1
H H4B 0.5138 0.1940 0.3282 0.072 Uiso calc R 1 1
C C5 0.4604(6) 0.2067(4) 0.0850(10) 0.071(2) Uani d . 1 1
H H5A 0.4431 0.1764 -0.0080 0.086 Uiso calc R 1 1
H H5B 0.5177 0.2364 0.0662 0.086 Uiso calc R 1 1
C C6 0.3650(8) 0.2508(5) 0.0966(13) 0.101(3) Uani d . 1 1
H H6A 0.3091 0.2222 0.1211 0.151 Uiso calc R 1 1
H H6B 0.3419 0.2738 -0.0049 0.151 Uiso calc R 1 1
H H6C 0.3836 0.2843 0.1812 0.151 Uiso calc R 1 1
C C7 0.7396(4) 0.0751(3) 0.6735(7) 0.0424(14) Uani d . 1 1
C C8 0.8601(5) 0.0684(4) 0.7106(9) 0.0636(19) Uani d . 1 1
H H8A 0.8812 0.0461 0.8136 0.095 Uiso calc R 1 1
H H8B 0.8914 0.1134 0.7144 0.095 Uiso calc R 1 1
H H8C 0.8833 0.0417 0.6272 0.095 Uiso calc R 1 1
C C9 0.7015(6) 0.1181(4) 0.8048(8) 0.0637(19) Uani d . 1 1
H H9A 0.6257 0.1193 0.7848 0.096 Uiso calc R 1 1
H H9B 0.7283 0.1641 0.8027 0.096 Uiso calc R 1 1
H H9C 0.7265 0.0980 0.9094 0.096 Uiso calc R 1 1
C C10 0.6901(4) -0.0421(3) 0.2807(6) 0.0362(12) Uani d . 1 1
C C11 0.7778(5) -0.0700(3) 0.3809(7) 0.0449(14) Uani d . 1 1
H H11 0.7810 -0.0713 0.4928 0.054 Uiso calc R 1 1
C C12 0.8597(5) -0.0957(4) 0.3142(8) 0.0545(17) Uani d . 1 1
H H12 0.9184 -0.1142 0.3813 0.065 Uiso calc R 1 1
C C13 0.8556(5) -0.0943(3) 0.1477(8) 0.0534(17) Uani d . 1 1
H H13 0.9117 -0.1112 0.1032 0.064 Uiso calc R 1 1
C C14 0.7675(5) -0.0676(4) 0.0483(8) 0.0549(17) Uani d . 1 1
H H14 0.7645 -0.0667 -0.0635 0.066 Uiso calc R 1 1
C C15 0.6836(5) -0.0422(3) 0.1137(7) 0.0467(15) Uani d . 1 1
H H15 0.6237 -0.0253 0.0462 0.056 Uiso calc R 1 1
C C16 0.8780(5) 0.1798(3) 0.3887(7) 0.0435(14) Uani d . 1 1
C C17 0.9578(6) 0.2285(4) 0.4050(8) 0.0568(17) Uani d . 1 1
H H17 0.9518 0.2686 0.4630 0.068 Uiso calc R 1 1
C C18 1.0448(7) 0.2181(5) 0.3372(10) 0.072(2) Uani d . 1 1
H H18 1.0966 0.2518 0.3461 0.087 Uiso calc R 1 1
C C19 1.0569(6) 0.1583(4) 0.2558(9) 0.066(2) Uani d . 1 1
H H19 1.1176 0.1511 0.2119 0.080 Uiso calc R 1 1
C C20 0.9785(6) 0.1086(4) 0.2390(9) 0.0629(19) Uani d . 1 1
H H20 0.9865 0.0677 0.1848 0.075 Uiso calc R 1 1
C C21 0.8876(5) 0.1202(4) 0.3038(8) 0.0549(17) Uani d . 1 1
H H21 0.8336 0.0877 0.2898 0.066 Uiso calc R 1 1
H H1 0.644(6) 0.000(8) 0.710(16) 0.19(6) Uiso d D 1 1

loop_
_atom_site_aniso_label
_atom_site_aniso_U_11
_atom_site_aniso_U_22
_atom_site_aniso_U_33
_atom_site_aniso_U_12
_atom_site_aniso_U_13
_atom_site_aniso_U_23
Se 0.0632(5) 0.0332(4) 0.0829(6) -0.0006(3) 0.0221(4) -0.0055(3)
S 0.0302(7) 0.0479(9) 0.0366(8) -0.0027(6) 0.0020(6) 0.0017(6)
O1 0.038(2) 0.041(2) 0.046(2) -0.0011(18) 0.0017(19) 0.0029(17)
O2 0.027(2) 0.073(3) 0.044(2) 0.0022(19) -0.0048(18) 0.001(2)
C1 0.033(3) 0.033(3) 0.050(4) 0.007(2) 0.010(3) -0.002(2)
C2 0.032(3) 0.041(3) 0.039(3) 0.008(2) 0.007(2) 0.001(2)
C3 0.054(4) 0.050(4) 0.044(4) 0.006(3) 0.010(3) 0.005(3)
C4 0.062(4) 0.062(5) 0.055(4) 0.026(4) 0.008(3) 0.010(3)
C5 0.069(5) 0.070(5) 0.071(5) 0.018(4) 0.001(4) 0.018(4)
C6 0.098(7) 0.097(8) 0.101(7) 0.053(6) 0.002(6) 0.017(5)
C7 0.031(3) 0.049(4) 0.044(3) -0.006(3) 0.000(3) -0.004(3)
C8 0.045(4) 0.073(5) 0.068(5) -0.014(3) -0.003(3) 0.009(4)
C9 0.073(5) 0.065(5) 0.055(4) -0.010(4) 0.015(4) -0.015(3)
C10 0.032(3) 0.035(3) 0.040(3) -0.004(2) 0.003(2) 0.001(2)
C11 0.047(3) 0.047(4) 0.038(3) 0.006(3) 0.000(3) 0.002(3)
C12 0.045(4) 0.063(4) 0.051(4) 0.019(3) -0.003(3) 0.002(3)
C13 0.048(4) 0.055(4) 0.058(4) 0.018(3) 0.012(3) 0.002(3)
C14 0.064(4) 0.064(5) 0.037(3) 0.016(3) 0.010(3) -0.001(3)
C15 0.043(3) 0.051(4) 0.042(3) 0.010(3) -0.002(3) -0.003(3)
C16 0.047(3) 0.032(3) 0.050(4) -0.002(3) 0.006(3) 0.005(3)
C17 0.063(4) 0.044(4) 0.060(4) -0.012(3) 0.001(4) -0.002(3)
C18 0.067(5) 0.072(5) 0.075(5) -0.024(4) 0.004(4) 0.020(4)
C19 0.054(4) 0.081(6) 0.067(5) -0.003(4) 0.017(4) 0.011(4)
C20 0.061(4) 0.064(5) 0.064(5) 0.008(4) 0.014(4) 0.004(4)
C21 0.053(4) 0.048(4) 0.065(4) -0.008(3) 0.015(3) -0.005(3)

loop_
_atom_type_symbol
_atom_type_description
_atom_type_scat_dispersion_real
_atom_type_scat_dispersion_imag
_atom_type_scat_source
C C 0.0033 0.0016 'International Tables Vol C Tables 4.2.6.8 and 6.1.1.4'
H H 0.0000 0.0000 'International Tables Vol C Tables 4.2.6.8 and 6.1.1.4'
O O 0.0106 0.0060 'International Tables Vol C Tables 4.2.6.8 and 6.1.1.4'
S S 0.1246 0.1234 'International Tables Vol C Tables 4.2.6.8 and 6.1.1.4'
Se Se -0.0929 2.2259 'International Tables Vol C Tables 4.2.6.8 and 6.1.1.4'

loop_
_geom_angle_atom_site_label_1
_geom_angle_atom_site_label_2
_geom_angle_atom_site_label_3
_geom_angle
_geom_angle_publ_flag
C16 Se C1 100.2(2) n
O2 S C10 104.3(2) n
O2 S C2 104.7(2) n
C10 S C2 95.0(2) n
C7 O1 H1 117(10) ?
C2 C1 C7 128.9(5) ?
C2 C1 Se 117.6(4) n
C7 C1 Se 113.5(4) n
C1 C2 C3 125.9(6) ?
C1 C2 S 123.3(4) n
C3 C2 S 110.8(4) n
C2 C3 C4 111.9(5) ?
C2 C3 H3A 109.2 ?
C4 C3 H3A 109.2 ?
C2 C3 H3B 109.2 ?
C4 C3 H3B 109.2 ?
H3A C3 H3B 107.9 ?
C5 C4 C3 112.4(6) ?
C5 C4 H4A 109.1 ?
C3 C4 H4A 109.1 ?
C5 C4 H4B 109.1 ?
C3 C4 H4B 109.1 ?
H4A C4 H4B 107.9 ?
C4 C5 C6 113.6(7) ?
C4 C5 H5A 108.8 ?
C6 C5 H5A 108.8 ?
C4 C5 H5B 108.8 ?
C6 C5 H5B 108.8 ?
H5A C5 H5B 107.7 ?
C5 C6 H6A 109.5 ?
C5 C6 H6B 109.5 ?
H6A C6 H6B 109.5 ?
C5 C6 H6C 109.5 ?
H6A C6 H6C 109.5 ?
H6B C6 H6C 109.5 ?
O1 C7 C9 110.5(5) n
O1 C7 C8 105.3(5) n
C9 C7 C8 110.1(6) ?
O1 C7 C1 110.3(4) n
C9 C7 C1 109.4(5) ?
C8 C7 C1 111.3(5) ?
C7 C8 H8A 109.5 ?
C7 C8 H8B 109.5 ?
H8A C8 H8B 109.5 ?
C7 C8 H8C 109.5 ?
H8A C8 H8C 109.5 ?
H8B C8 H8C 109.5 ?
C7 C9 H9A 109.5 ?
C7 C9 H9B 109.5 ?
H9A C9 H9B 109.5 ?
C7 C9 H9C 109.5 ?
H9A C9 H9C 109.5 ?
H9B C9 H9C 109.5 ?
C15 C10 C11 120.2(5) ?
C15 C10 S 120.0(4) n
C11 C10 S 119.8(4) n
C12 C11 C10 119.8(6) ?
C12 C11 H11 120.1 ?
C10 C11 H11 120.1 ?
C11 C12 C13 120.6(6) ?
C11 C12 H12 119.7 ?
C13 C12 H12 119.7 ?
C14 C13 C12 119.5(6) ?
C14 C13 H13 120.2 ?
C12 C13 H13 120.2 ?
C13 C14 C15 120.6(6) ?
C13 C14 H14 119.7 ?
C15 C14 H14 119.7 ?
C14 C15 C10 119.2(5) ?
C14 C15 H15 120.4 ?
C10 C15 H15 120.4 ?
C21 C16 C17 119.5(6) ?
C21 C16 Se 123.5(5) n
C17 C16 Se 117.0(5) n
C18 C17 C16 120.7(7) ?
C18 C17 H17 119.7 ?
C16 C17 H17 119.7 ?
C17 C18 C19 120.7(7) ?
C17 C18 H18 119.6 ?
C19 C18 H18 119.6 ?
C18 C19 C20 119.7(7) ?
C18 C19 H19 120.2 ?
C20 C19 H19 120.2 ?
C19 C20 C21 119.7(7) ?
C19 C20 H20 120.2 ?
C21 C20 H20 120.2 ?
C16 C21 C20 119.7(6) ?
C16 C21 H21 120.1 ?
C20 C21 H21 120.1 ?

loop_
_geom_bond_atom_site_label_1
_geom_bond_atom_site_label_2
_geom_bond_distance
_geom_bond_publ_flag
Se C16 1.930(6) n
Se C1 1.945(6) n
S O2 1.499(4) n
S C10 1.793(6) n
S C2 1.844(6) n
O1 C7 1.422(7) n
O1 H1 0.85(2) ?
C1 C2 1.340(8) ?
C1 C7 1.534(8) ?
C2 C3 1.523(8) ?
C3 C4 1.529(9) ?
C3 H3A 0.9700 ?
C3 H3B 0.9700 ?
C4 C5 1.510(9) ?
C4 H4A 0.9700 ?
C4 H4B 0.9700 ?
C5 C6 1.514(11) ?
C5 H5A 0.9700 ?
C5 H5B 0.9700 ?
C6 H6A 0.9600 ?
C6 H6B 0.9600 ?
C6 H6C 0.9600 ?
C7 C9 1.530(9) ?
C7 C8 1.532(8) ?
C8 H8A 0.9600 ?
C8 H8B 0.9600 ?
C8 H8C 0.9600 ?
C9 H9A 0.9600 ?
C9 H9B 0.9600 ?
C9 H9C 0.9600 ?
C10 C15 1.386(8) ?
C10 C11 1.392(8) ?
C11 C12 1.371(9) ?
C11 H11 0.9300 ?
C12 C13 1.385(9) ?
C12 H12 0.9300 ?
C13 C14 1.382(9) ?
C13 H13 0.9300 ?
C14 C15 1.385(9) ?
C14 H14 0.9300 ?
C15 H15 0.9300 ?
C16 C21 1.378(9) ?
C16 C17 1.385(9) ?
C17 C18 1.357(11) ?
C17 H17 0.9300 ?
C18 C19 1.370(12) ?
C18 H18 0.9300 ?
C19 C20 1.387(10) ?
C19 H19 0.9300 ?
C20 C21 1.393(9) ?
C20 H20 0.9300 ?
C21 H21 0.9300 ?

loop_
_geom_hbond_atom_site_label_D
_geom_hbond_atom_site_label_H
_geom_hbond_atom_site_label_A
_geom_hbond_site_symmetry_A
_geom_hbond_distance_DH
_geom_hbond_distance_HA
_geom_hbond_distance_DA
_geom_hbond_angle_DHA
_geom_hbond_publ_flag
O1 H1 O2 3_656 0.85(9) 1.91(8) 2.737(6) 167(10) yes
C11 H11 O1 . 0.93 2.50 3.180(7) 130 yes
C15 H15 O2 3_655 0.93 2.60 3.463(7) 155 yes

loop_
_geom_torsion_atom_site_label_1
_geom_torsion_atom_site_label_2
_geom_torsion_atom_site_label_3
_geom_torsion_atom_site_label_4
_geom_torsion
C16 Se C1 C2 -84.4(5)
C16 Se C1 C7 95.7(4)
C7 C1 C2 C3 174.0(5)
Se C1 C2 C3 -5.9(8)
C7 C1 C2 S -4.4(8)
Se C1 C2 S 175.7(3)
O2 S C2 C1 161.7(5)
C10 S C2 C1 -92.1(5)
O2 S C2 C3 -16.9(4)
C10 S C2 C3 89.3(4)
C1 C2 C3 C4 -83.7(8)
S C2 C3 C4 94.9(6)
C2 C3 C4 C5 175.6(6)
C3 C4 C5 C6 -178.6(8)
C2 C1 C7 O1 3.4(8)
Se C1 C7 O1 -176.6(4)
C2 C1 C7 C9 -118.2(6)
Se C1 C7 C9 61.7(6)
C2 C1 C7 C8 119.9(7)
Se C1 C7 C8 -60.1(6)
O2 S C10 C15 19.7(5)
C2 S C10 C15 -86.9(5)
O2 S C10 C11 -160.4(5)
C2 S C10 C11 93.0(5)
C15 C10 C11 C12 2.1(9)
S C10 C11 C12 -177.8(5)
C10 C11 C12 C13 -0.3(10)
C11 C12 C13 C14 -0.9(11)
C12 C13 C14 C15 0.1(11)
C13 C14 C15 C10 1.7(10)
C11 C10 C15 C14 -2.8(9)
S C10 C15 C14 177.1(5)
C1 Se C16 C21 21.1(6)
C1 Se C16 C17 -158.8(5)
C21 C16 C17 C18 0.5(10)
Se C16 C17 C18 -179.6(5)
C16 C17 C18 C19 -2.1(11)
C17 C18 C19 C20 1.6(12)
C18 C19 C20 C21 0.6(11)
C17 C16 C21 C20 1.7(10)
Se C16 C21 C20 -178.2(5)
C19 C20 C21 C16 -2.2(10)
